data_7242231
loop_
_publ_author_name
'Huseynzada, Alakbar E.'
'Jelch, Christian'
'Akhundzada, Haji Vahid N.'
'Soudani, Sarra'
'Ben Nasr, Cherif'
'Israyilova, Aygun'
'Doria, Filippo'
'Hasanova, Ulviyya A.'
'Khankishiyeva, Rana F.'
'Freccero, Mauro'

_publ_section_title
;
 Synthesis, crystal structure and antibacterial studies of
 dihydropyrimidines and their regioselectively oxidized products
;
_journal_issue 11
_journal_name_full 'RSC Advances'
_journal_page_first 6312
_journal_page_last 6329
_journal_paper_doi 10.1039/D0RA10255E
_journal_volume 11
_journal_year 2021
_chemical_formula_moiety 'C16 H18 N2 O6, 0.5(H2 O)'
_chemical_formula_sum 'C16 H19 N2 O6.5'
_chemical_formula_weight 343.33
_space_group_crystal_system triclinic
_space_group_IT_number 2
_space_group_name_Hall '-P 1'
_space_group_name_H-M_alt 'P -1'
_atom_sites_solution_hydrogens mixed
_atom_sites_solution_primary direct
_atom_sites_solution_secondary difmap
_audit_creation_method SHELXL-2017/1
_audit_update_record
;
2020-04-22 deposited with the CCDC.	2021-01-27 downloaded from the CCDC.
;
_cell_angle_alpha 74.396(10)
_cell_angle_beta 88.752(10)
_cell_angle_gamma 78.900(17)
_cell_formula_units_Z 2
_cell_length_a 8.1493(12)
_cell_length_b 9.6420(17)
_cell_length_c 11.4398(10)
_cell_measurement_reflns_used 25
_cell_measurement_temperature 293(2)
_cell_measurement_theta_max 24
_cell_measurement_theta_min 12
_cell_volume 849.1(2)
_computing_cell_refinement 'CAD4 Express (Enraf Nonius, 1994)'
_computing_data_collection 'CAD4 Express (Enraf Nonius, 1994)'
_computing_data_reduction 'PROFIT (Streltsov & Zavodnik, 1989)'
_computing_molecular_graphics 'MERCURY (Macrae et al.2008)'
_computing_publication_material 'WinGX publication routines (Farrugia, 1999)'
_computing_structure_refinement 'SHELXL-2017/1 (Sheldrick, 2017)'
_computing_structure_solution 'SIR-97 (Altomare et al., 1999)'
_diffrn_ambient_temperature 293(2)
_diffrn_measured_fraction_theta_full 1.000
_diffrn_measured_fraction_theta_max 0.999
_diffrn_measurement_device_type 'Enraf-Nonius CAD4'
_diffrn_measurement_method 'profiled omega scans'
_diffrn_radiation_monochromator graphite
_diffrn_radiation_source 'fine-focus sealed tube'
_diffrn_radiation_type MoK\a
_diffrn_radiation_wavelength 0.7107
_diffrn_reflns_av_R_equivalents 0.0128
_diffrn_reflns_av_unetI/netI 0.0204
_diffrn_reflns_Laue_measured_fraction_full 1.000
_diffrn_reflns_Laue_measured_fraction_max 0.999
_diffrn_reflns_limit_h_max 11
_diffrn_reflns_limit_h_min -11
_diffrn_reflns_limit_k_max 13
_diffrn_reflns_limit_k_min -13
_diffrn_reflns_limit_l_max 16
_diffrn_reflns_limit_l_min 0
_diffrn_reflns_number 5202
_diffrn_reflns_point_group_measured_fraction_full 1.000
_diffrn_reflns_point_group_measured_fraction_max 0.999
_diffrn_reflns_theta_full 25.241
_diffrn_reflns_theta_max 29.995
_diffrn_reflns_theta_min 2.235
_diffrn_standards_decay_% 0
_diffrn_standards_interval_time 300
_diffrn_standards_number 2
_exptl_absorpt_coefficient_mu 0.105
_exptl_absorpt_correction_type none
_exptl_crystal_colour 'PALE YELLOW'
_exptl_crystal_density_diffrn 1.343
_exptl_crystal_description BLOCK
_exptl_crystal_F_000 362
_exptl_crystal_size_max 0.580
_exptl_crystal_size_mid 0.430
_exptl_crystal_size_min 0.320
_refine_diff_density_max 0.394
_refine_diff_density_min -0.184
_refine_diff_density_rms 0.051
_refine_ls_extinction_method none
_refine_ls_goodness_of_fit_ref 1.098
_refine_ls_hydrogen_treatment mixed
_refine_ls_matrix_type full
_refine_ls_number_parameters 234
_refine_ls_number_reflns 4945
_refine_ls_number_restraints 1
_refine_ls_restrained_S_all 1.098
_refine_ls_R_factor_all 0.0641
_refine_ls_R_factor_gt 0.0541
_refine_ls_shift/su_max 0.002
_refine_ls_shift/su_mean 0.000
_refine_ls_structure_factor_coef Fsqd
_refine_ls_weighting_details 'w=1/[\s^2^(Fo^2^)+(0.0800P)^2^+0.1859P] where P=(Fo^2^+2Fc^2^)/3'
_refine_ls_weighting_scheme calc
_refine_ls_wR_factor_gt 0.1526
_refine_ls_wR_factor_ref 0.1676
_reflns_Friedel_coverage 0.000
_reflns_number_gt 4128
_reflns_number_total 4945
_reflns_threshold_expression 'I > 2\s(I)'
_cod_data_source_file d0ra10255e3.cif
_cod_data_source_block 8RED
_cod_depositor_comments
;
The following automatic conversions were performed:

data item '_exptl_absorpt_correction_type' value 'NONE' was changed
to 'none' in accordance with the
/home/data/users/saulius/crontab/automatic-downloads/current/RSC/lib/dictionaries/cif_core.dic
dictionary named 'cif_core.dic' version 2.4.2 last updated on
2011-04-26.

Automatic conversion script
Id: cif_fix_values 7556 2019-12-06 15:28:31Z antanas 
;
_cod_original_formula_sum 'C16 H19 N2 O6.50'
_cod_database_code 7242231
_shelx_shelxl_version_number 2017/1
_shelx_space_group_comment
;
The symmetry employed for this shelxl refinement is uniquely defined
by the following loop, which should always be used as a source of
symmetry information in preference to the above space-group names.
They are only intended as comments.
;
_shelx_estimated_absorpt_t_min 0.942
_shelx_estimated_absorpt_t_max 0.967

loop_
_space_group_symop_operation_xyz
'x, y, z'
'-x, -y, -z'

loop_
_atom_site_label
_atom_site_type_symbol
_atom_site_fract_x
_atom_site_fract_y
_atom_site_fract_z
_atom_site_U_iso_or_equiv
_atom_site_adp_type
_atom_site_occupancy
_atom_site_site_symmetry_order
_atom_site_calc_flag
_atom_site_refinement_flags_posn
_atom_site_refinement_flags_adp
_atom_site_refinement_flags_occupancy
_atom_site_disorder_assembly
_atom_site_disorder_group
C1 C 0.66983(17) 0.12550(14) 0.19457(12) 0.0315(3) Uani 1 1 d . . . . .
C2 C 0.5563(2) -0.08366(14) 0.18104(13) 0.0373(3) Uani 1 1 d . . . . .
C3 C 0.67308(19) -0.08562(16) 0.36432(13) 0.0389(3) Uani 1 1 d . . . . .
C4 C 0.70542(17) 0.05882(15) 0.31678(12) 0.0342(3) Uani 1 1 d . . . . .
C5 C 0.69718(17) 0.27309(14) 0.12792(12) 0.0322(3) Uani 1 1 d . . . . .
C6 C 0.78983(18) 0.29413(14) 0.02224(12) 0.0345(3) Uani 1 1 d . . . . .
C7 C 0.81155(19) 0.43387(16) -0.04368(13) 0.0385(3) Uani 1 1 d . . . . .
H7 H 0.873046 0.446515 -0.113915 0.046 Uiso 1 1 calc R U . . .
C8 C 0.73939(19) 0.55281(15) -0.00192(13) 0.0393(3) Uani 1 1 d . . . . .
C9 C 0.6502(2) 0.53604(15) 0.10414(14) 0.0399(3) Uani 1 1 d . . . . .
H9 H 0.605173 0.617159 0.131868 0.048 Uiso 1 1 calc R U . . .
C10 C 0.62920(18) 0.39706(14) 0.16809(12) 0.0346(3) Uani 1 1 d . . . . .
C11 C 0.7201(3) -0.1727(2) 0.49312(15) 0.0566(5) Uani 1 1 d . . . . .
H11A H 0.632376 -0.147407 0.545460 0.085 Uiso 1 1 calc R U . . .
H11B H 0.822005 -0.150607 0.517378 0.085 Uiso 1 1 calc R U . . .
H11C H 0.735963 -0.275556 0.498813 0.085 Uiso 1 1 calc R U . . .
C12 C 0.78469(19) 0.13202(17) 0.39279(13) 0.0398(3) Uani 1 1 d . . . . .
C13 C 0.7812(3) 0.1840(3) 0.58320(18) 0.0697(6) Uani 1 1 d . . . . .
H13A H 0.890527 0.126140 0.608438 0.105 Uiso 1 1 calc R U . . .
H13B H 0.712093 0.179958 0.652611 0.105 Uiso 1 1 calc R U . . .
H13C H 0.790235 0.283978 0.545782 0.105 Uiso 1 1 calc R U . . .
C14 C 0.9553(3) 0.1814(2) -0.11517(17) 0.0624(5) Uani 1 1 d . . . . .
H14A H 0.885795 0.242432 -0.183536 0.094 Uiso 1 1 calc R U . . .
H14B H 0.993193 0.085701 -0.127002 0.094 Uiso 1 1 calc R U . . .
H14C H 1.050009 0.224460 -0.107512 0.094 Uiso 1 1 calc R U . . .
C15 C 0.8277(3) 0.7245(2) -0.17229(17) 0.0597(5) Uani 1 1 d . . . . .
H15A H 0.942126 0.673715 -0.162883 0.090 Uiso 1 1 calc R U . . .
H15B H 0.823630 0.828184 -0.202061 0.090 Uiso 1 1 calc R U . . .
H15C H 0.769659 0.692038 -0.229006 0.090 Uiso 1 1 calc R U . . .
C16 C 0.4800(3) 0.4913(2) 0.32035(19) 0.0654(6) Uani 1 1 d . . . . .
H16A H 0.572151 0.533418 0.335850 0.098 Uiso 1 1 calc R U . . .
H16B H 0.425192 0.457819 0.394868 0.098 Uiso 1 1 calc R U . . .
H16C H 0.402034 0.564073 0.263348 0.098 Uiso 1 1 calc R U . . .
N1 N 0.59874(16) 0.05200(12) 0.13067(10) 0.0352(3) Uani 1 1 d D . . . .
H1N H 0.574(2) 0.0936(19) 0.0513(9) 0.042 Uiso 1 1 d D U . . .
N2 N 0.60446(18) -0.15421(13) 0.29894(12) 0.0435(3) Uani 1 1 d . . . . .
O1 O 0.47592(18) -0.13689(12) 0.11991(10) 0.0509(3) Uani 1 1 d . . . . .
O2 O 0.90487(17) 0.18763(18) 0.36577(11) 0.0602(4) Uani 1 1 d . . . . .
O3 O 0.70741(16) 0.12703(15) 0.49742(10) 0.0514(3) Uani 1 1 d . . . . .
O4 O 0.86154(16) 0.16921(12) -0.00761(10) 0.0460(3) Uani 1 1 d . . . . .
O5 O 0.74996(18) 0.69410(12) -0.05812(12) 0.0542(3) Uani 1 1 d . . . . .
O6 O 0.54038(16) 0.37075(11) 0.27142(10) 0.0451(3) Uani 1 1 d . . . . .
O1W O 0.9388(10) 0.5236(7) 0.3590(6) 0.152(2) Uani 0.5 1 d . . P . .
H1WA H 1.052125 0.529263 0.375054 0.183 Uiso 0.5 1 d R U P . .
H1WB H 0.887340 0.511177 0.436502 0.183 Uiso 0.5 1 d R U P . .

loop_
_atom_site_aniso_label
_atom_site_aniso_U_11
_atom_site_aniso_U_22
_atom_site_aniso_U_33
_atom_site_aniso_U_23
_atom_site_aniso_U_13
_atom_site_aniso_U_12
C1 0.0358(6) 0.0279(5) 0.0307(6) -0.0067(4) 0.0010(5) -0.0079(4)
C2 0.0508(8) 0.0274(6) 0.0348(6) -0.0081(5) 0.0013(6) -0.0106(5)
C3 0.0412(7) 0.0372(7) 0.0340(6) 0.0007(5) -0.0017(5) -0.0113(5)
C4 0.0360(6) 0.0357(6) 0.0303(6) -0.0054(5) -0.0004(5) -0.0104(5)
C5 0.0379(6) 0.0279(5) 0.0311(6) -0.0059(4) -0.0009(5) -0.0098(5)
C6 0.0393(6) 0.0314(6) 0.0325(6) -0.0068(5) -0.0009(5) -0.0083(5)
C7 0.0422(7) 0.0381(7) 0.0330(6) -0.0033(5) 0.0031(5) -0.0115(5)
C8 0.0450(7) 0.0325(6) 0.0382(7) -0.0019(5) -0.0014(6) -0.0133(5)
C9 0.0489(8) 0.0294(6) 0.0425(7) -0.0087(5) 0.0029(6) -0.0118(5)
C10 0.0407(7) 0.0310(6) 0.0339(6) -0.0082(5) 0.0018(5) -0.0120(5)
C11 0.0680(11) 0.0550(10) 0.0394(8) 0.0104(7) -0.0122(8) -0.0252(8)
C12 0.0403(7) 0.0484(8) 0.0317(6) -0.0080(6) -0.0014(5) -0.0147(6)
C13 0.0728(13) 0.1080(18) 0.0474(10) -0.0399(11) 0.0045(9) -0.0363(13)
C14 0.0824(14) 0.0537(10) 0.0454(9) -0.0141(8) 0.0186(9) -0.0004(9)
C15 0.0719(12) 0.0529(10) 0.0482(9) 0.0074(8) 0.0030(8) -0.0279(9)
C16 0.0987(16) 0.0457(9) 0.0595(11) -0.0254(8) 0.0313(11) -0.0198(10)
N1 0.0503(7) 0.0270(5) 0.0289(5) -0.0055(4) -0.0014(5) -0.0115(4)
N2 0.0583(8) 0.0323(6) 0.0377(6) -0.0012(5) -0.0027(5) -0.0147(5)
O1 0.0805(9) 0.0368(5) 0.0410(6) -0.0095(4) -0.0049(5) -0.0254(6)
O2 0.0567(7) 0.0917(10) 0.0452(6) -0.0201(6) 0.0054(5) -0.0435(7)
O3 0.0525(7) 0.0747(8) 0.0367(5) -0.0218(5) 0.0055(5) -0.0264(6)
O4 0.0575(7) 0.0368(5) 0.0428(6) -0.0118(4) 0.0130(5) -0.0071(5)
O5 0.0719(8) 0.0331(5) 0.0535(7) 0.0003(5) 0.0111(6) -0.0188(5)
O6 0.0606(7) 0.0341(5) 0.0439(6) -0.0137(4) 0.0175(5) -0.0141(5)
O1W 0.204(7) 0.122(4) 0.140(5) -0.022(4) 0.025(5) -0.076(5)

loop_
_atom_type_symbol
_atom_type_description
_atom_type_scat_dispersion_real
_atom_type_scat_dispersion_imag
_atom_type_scat_source
C C 0.0033 0.0016 'International Tables Vol C Tables 4.2.6.8 and 6.1.1.4'
H H 0.0000 0.0000 'International Tables Vol C Tables 4.2.6.8 and 6.1.1.4'
N N 0.0061 0.0033 'International Tables Vol C Tables 4.2.6.8 and 6.1.1.4'
O O 0.0106 0.0060 'International Tables Vol C Tables 4.2.6.8 and 6.1.1.4'

loop_
_geom_angle_atom_site_label_1
_geom_angle_atom_site_label_2
_geom_angle_atom_site_label_3
_geom_angle
_geom_angle_site_symmetry_1
_geom_angle_site_symmetry_3
_geom_angle_publ_flag
N1 C1 C4 117.53(11) . . ?
N1 C1 C5 116.68(11) . . ?
C4 C1 C5 125.75(12) . . ?
O1 C2 N2 121.80(13) . . ?
O1 C2 N1 120.06(13) . . ?
N2 C2 N1 118.13(12) . . ?
N2 C3 C4 123.11(12) . . ?
N2 C3 C11 115.02(13) . . ?
C4 C3 C11 121.85(14) . . ?
C1 C4 C3 117.53(12) . . ?
C1 C4 C12 120.73(12) . . ?
C3 C4 C12 121.62(12) . . ?
C6 C5 C10 117.89(11) . . ?
C6 C5 C1 121.16(12) . . ?
C10 C5 C1 120.94(12) . . ?
O4 C6 C7 123.21(13) . . ?
O4 C6 C5 115.15(11) . . ?
C7 C6 C5 121.58(13) . . ?
C8 C7 C6 118.40(13) . . ?
C8 C7 H7 120.8 . . ?
C6 C7 H7 120.8 . . ?
O5 C8 C7 124.15(14) . . ?
O5 C8 C9 114.11(13) . . ?
C7 C8 C9 121.73(12) . . ?
C10 C9 C8 119.16(13) . . ?
C10 C9 H9 120.4 . . ?
C8 C9 H9 120.4 . . ?
O6 C10 C9 123.16(13) . . ?
O6 C10 C5 115.62(11) . . ?
C9 C10 C5 121.21(13) . . ?
C3 C11 H11A 109.5 . . ?
C3 C11 H11B 109.5 . . ?
H11A C11 H11B 109.5 . . ?
C3 C11 H11C 109.5 . . ?
H11A C11 H11C 109.5 . . ?
H11B C11 H11C 109.5 . . ?
O2 C12 O3 123.34(14) . . ?
O2 C12 C4 125.03(14) . . ?
O3 C12 C4 111.62(12) . . ?
O3 C13 H13A 109.5 . . ?
O3 C13 H13B 109.5 . . ?
H13A C13 H13B 109.5 . . ?
O3 C13 H13C 109.5 . . ?
H13A C13 H13C 109.5 . . ?
H13B C13 H13C 109.5 . . ?
O4 C14 H14A 109.5 . . ?
O4 C14 H14B 109.5 . . ?
H14A C14 H14B 109.5 . . ?
O4 C14 H14C 109.5 . . ?
H14A C14 H14C 109.5 . . ?
H14B C14 H14C 109.5 . . ?
O5 C15 H15A 109.5 . . ?
O5 C15 H15B 109.5 . . ?
H15A C15 H15B 109.5 . . ?
O5 C15 H15C 109.5 . . ?
H15A C15 H15C 109.5 . . ?
H15B C15 H15C 109.5 . . ?
O6 C16 H16A 109.5 . . ?
O6 C16 H16B 109.5 . . ?
H16A C16 H16B 109.5 . . ?
O6 C16 H16C 109.5 . . ?
H16A C16 H16C 109.5 . . ?
H16B C16 H16C 109.5 . . ?
C1 N1 C2 123.88(11) . . ?
C1 N1 H1N 119.0(12) . . ?
C2 N1 H1N 117.1(12) . . ?
C3 N2 C2 119.34(12) . . ?
C12 O3 C13 116.75(13) . . ?
C6 O4 C14 118.60(12) . . ?
C8 O5 C15 118.54(14) . . ?
C10 O6 C16 117.47(12) . . ?
H1WA O1W H1WB 104.7 . . ?

loop_
_geom_bond_atom_site_label_1
_geom_bond_atom_site_label_2
_geom_bond_distance
_geom_bond_site_symmetry_2
_geom_bond_publ_flag
C1 N1 1.3518(16) . ?
C1 C4 1.3835(18) . ?
C1 C5 1.4789(17) . ?
C2 O1 1.2345(17) . ?
C2 N2 1.3647(18) . ?
C2 N1 1.3867(17) . ?
C3 N2 1.3177(19) . ?
C3 C4 1.4256(19) . ?
C3 C11 1.503(2) . ?
C4 C12 1.4839(19) . ?
C5 C6 1.4001(19) . ?
C5 C10 1.4059(19) . ?
C6 O4 1.3603(17) . ?
C6 C7 1.3981(19) . ?
C7 C8 1.383(2) . ?
C7 H7 0.9300 . ?
C8 O5 1.3595(17) . ?
C8 C9 1.388(2) . ?
C9 C10 1.3841(18) . ?
C9 H9 0.9300 . ?
C10 O6 1.3630(17) . ?
C11 H11A 0.9600 . ?
C11 H11B 0.9600 . ?
C11 H11C 0.9600 . ?
C12 O2 1.2008(19) . ?
C12 O3 1.3339(18) . ?
C13 O3 1.438(2) . ?
C13 H13A 0.9600 . ?
C13 H13B 0.9600 . ?
C13 H13C 0.9600 . ?
C14 O4 1.424(2) . ?
C14 H14A 0.9600 . ?
C14 H14B 0.9600 . ?
C14 H14C 0.9600 . ?
C15 O5 1.422(2) . ?
C15 H15A 0.9600 . ?
C15 H15B 0.9600 . ?
C15 H15C 0.9600 . ?
C16 O6 1.423(2) . ?
C16 H16A 0.9600 . ?
C16 H16B 0.9600 . ?
C16 H16C 0.9600 . ?
N1 H1N 0.898(9) . ?
O1W H1WA 0.9601 . ?
O1W H1WB 0.9601 . ?
